data_7055210
loop_
_publ_author_name
'Li, Yun'
'Wang, Ning'
'Xiong, Yan-Ju'
'Cheng, Qian'
'Fang, Jie-Fang'
'Zhu, Fei-Fei'
'Long, Yi'
'Yue, Shan-Tang'

_publ_section_title
;
 Lanthanide metal--organic frameworks based on the
 4,4&#x2032;-oxybisbenzoic acid ligand: synthesis, structures and physical
 properties
;
_journal_issue 12
_journal_name_full 'New J. Chem.'
_journal_page_first 9872
_journal_paper_doi 10.1039/C5NJ01930C
_journal_volume 39
_journal_year 2015
_chemical_formula_moiety 'C87 H57 Gd4 N O32'
_chemical_formula_sum 'C87 H57 Gd4 N O32'
_chemical_formula_weight 2257.34
_space_group_crystal_system triclinic
_space_group_IT_number 2
_space_group_name_Hall '-P 1'
_space_group_name_H-M_alt 'P -1'
_symmetry_space_group_name_Hall '-P 1'
_symmetry_space_group_name_H-M 'P -1'
_atom_sites_solution_hydrogens mixed
_audit_creation_method SHELXL-2014/7
_audit_update_record
;
2015-10-01 deposited with the CCDC.
2015-10-13 downloaded from the CCDC.
;
_cell_angle_alpha 84.817(6)
_cell_angle_beta 83.605(6)
_cell_angle_gamma 86.488(6)
_cell_formula_units_Z 2
_cell_length_a 14.626(7)
_cell_length_b 15.297(7)
_cell_length_c 23.009(10)
_cell_measurement_reflns_used 8203
_cell_measurement_temperature 296(2)
_cell_measurement_theta_max 24.75
_cell_measurement_theta_min 2.20
_cell_volume 5088(4)
_computing_cell_refinement 'Bruker SAINT'
_computing_data_collection 'Bruker APEX2'
_computing_data_reduction 'Bruker SAINT'
_computing_molecular_graphics 'Bruker SHELXTL'
_computing_publication_material 'Bruker SHELXTL'
_computing_structure_refinement 'SHELXL-2014/7 (Sheldrick, 2014)'
_computing_structure_solution 'SHELXL-2014/7 (Sheldrick, 2014)'
_diffrn_ambient_temperature 296(2)
_diffrn_measured_fraction_theta_full 0.996
_diffrn_measured_fraction_theta_max 0.996
_diffrn_measurement_device_type 'Bruker APEX-II CCD'
_diffrn_measurement_method '\f and \w scans'
_diffrn_radiation_type MoK\a
_diffrn_radiation_wavelength 0.71073
_diffrn_reflns_av_R_equivalents 0.0691
_diffrn_reflns_av_unetI/netI 0.0915
_diffrn_reflns_laue_measured_fraction_full 0.996
_diffrn_reflns_laue_measured_fraction_max 0.996
_diffrn_reflns_limit_h_max 17
_diffrn_reflns_limit_h_min -17
_diffrn_reflns_limit_k_max 18
_diffrn_reflns_limit_k_min -18
_diffrn_reflns_limit_l_max 27
_diffrn_reflns_limit_l_min -27
_diffrn_reflns_number 49246
_diffrn_reflns_point_group_measured_fraction_full 0.996
_diffrn_reflns_point_group_measured_fraction_max 0.996
_diffrn_reflns_theta_full 25.242
_diffrn_reflns_theta_max 25.249
_diffrn_reflns_theta_min 1.546
_diffrn_source 'fine-focus sealed tube'
_exptl_absorpt_coefficient_mu 2.645
_exptl_absorpt_correction_T_max 0.452
_exptl_absorpt_correction_T_min 0.423
_exptl_absorpt_correction_type multi-scan
_exptl_absorpt_process_details SADABS
_exptl_crystal_colour Colorless
_exptl_crystal_density_diffrn 1.473
_exptl_crystal_density_method 'not measured'
_exptl_crystal_description Columnar
_exptl_crystal_F_000 2196
_exptl_crystal_size_max 0.34
_exptl_crystal_size_mid 0.30
_exptl_crystal_size_min 0.30
_refine_diff_density_max 1.770
_refine_diff_density_min -1.016
_refine_diff_density_rms 0.118
_refine_ls_extinction_method none
_refine_ls_goodness_of_fit_ref 0.983
_refine_ls_hydrogen_treatment constr
_refine_ls_matrix_type full
_refine_ls_number_parameters 1119
_refine_ls_number_reflns 18364
_refine_ls_number_restraints 1
_refine_ls_restrained_S_all 0.983
_refine_ls_R_factor_all 0.0759
_refine_ls_R_factor_gt 0.0475
_refine_ls_shift/su_max 0.003
_refine_ls_shift/su_mean 0.000
_refine_ls_structure_factor_coef Fsqd
_refine_ls_weighting_details 'w=1/[\s^2^(Fo^2^)+(0.0000P)^2^+3.0770P] where P=(Fo^2^+2Fc^2^)/3'
_refine_ls_weighting_scheme calc
_refine_ls_wR_factor_gt 0.0896
_refine_ls_wR_factor_ref 0.0977
_reflns_Friedel_coverage 0.000
_reflns_number_gt 11851
_reflns_number_total 18440
_reflns_threshold_expression 'I > 2\s(I)'
_cod_data_source_file c5nj01930c2.cif
_cod_data_source_block 4
_cod_database_code 7055210
_audit_block_doi 10.5517/cc1j7h3c
_shelx_shelxl_version_number 2014/7
_shelx_space_group_comment
;
The symmetry employed for this shelxl refinement is uniquely defined
by the following loop, which should always be used as a source of
symmetry information in preference to the above space-group names.
They are only intended as comments.
;
_platon_squeeze_void_probe_radius 1.20

loop_
_space_group_symop_operation_xyz
'x, y, z'
'-x, -y, -z'

loop_
_atom_site_label
_atom_site_type_symbol
_atom_site_fract_x
_atom_site_fract_y
_atom_site_fract_z
_atom_site_U_iso_or_equiv
_atom_site_adp_type
_atom_site_occupancy
_atom_site_site_symmetry_order
_atom_site_calc_flag
_atom_site_refinement_flags_posn
_atom_site_refinement_flags_adp
Gd1 Gd 0.18242(2) -0.12923(2) 0.71779(2) 0.04004(10) Uani 1 1 d . .
Gd2 Gd 0.20964(2) 0.11946(2) 0.75979(2) 0.03869(10) Uani 1 1 d . .
Gd3 Gd 0.32985(3) 0.33278(2) 0.77277(2) 0.04398(11) Uani 1 1 d . .
Gd4 Gd 0.29343(3) 0.59771(2) 0.76450(2) 0.04373(10) Uani 1 1 d . .
O6 O 0.2407(3) 0.0202(3) 0.67999(19) 0.0467(12) Uani 1 1 d . .
C15 C 0.2132(5) 0.0776(5) 0.6407(3) 0.0460(18) Uani 1 1 d . .
C16 C 0.2435(5) 0.0649(4) 0.5779(3) 0.0423(18) Uani 1 1 d . .
C17 C 0.3206(5) 0.0113(4) 0.5631(3) 0.0481(18) Uani 1 1 d . .
H17 H 0.3521 -0.0178 0.5927 0.058 Uiso 1 1 calc R U
C18 C 0.1957(5) 0.1061(4) 0.5336(3) 0.052(2) Uani 1 1 d . .
H18 H 0.1437 0.1422 0.5431 0.062 Uiso 1 1 calc R U
C21 C 0.3020(6) 0.0406(5) 0.4616(3) 0.055(2) Uani 1 1 d . .
C19 C 0.3516(5) 0.0002(4) 0.5050(3) 0.056(2) Uani 1 1 d . .
H19 H 0.4051 -0.0339 0.4954 0.068 Uiso 1 1 calc R U
C20 C 0.2240(5) 0.0942(4) 0.4757(3) 0.061(2) Uani 1 1 d . .
H20 H 0.1912 0.1219 0.4463 0.074 Uiso 1 1 calc R U
O8 O 0.3272(4) 0.0326(3) 0.4023(2) 0.0780(18) Uani 1 1 d . .
O21 O 0.2603(3) 0.4508(3) 0.71409(19) 0.0509(13) Uani 1 1 d . .
O22 O 0.3255(4) 0.5653(3) 0.6636(2) 0.0732(17) Uani 1 1 d . .
O23 O 0.3098(4) 0.3059(4) 0.4626(2) 0.0772(17) Uani 1 1 d . .
C58 C 0.2972(5) 0.4435(4) 0.6114(3) 0.0499(19) Uani 1 1 d . .
C57 C 0.2927(5) 0.4902(5) 0.6652(3) 0.057(2) Uani 1 1 d . .
C59 C 0.2437(5) 0.3726(5) 0.6088(3) 0.061(2) Uani 1 1 d . .
H59 H 0.2035 0.3551 0.6414 0.074 Uiso 1 1 calc R U
C63 C 0.3077(5) 0.3522(5) 0.5119(3) 0.055(2) Uani 1 1 d . .
C61 C 0.2480(6) 0.3277(5) 0.5599(3) 0.067(2) Uani 1 1 d . .
H61 H 0.2106 0.2808 0.5591 0.080 Uiso 1 1 calc R U
C60 C 0.3549(5) 0.4694(4) 0.5618(3) 0.062(2) Uani 1 1 d . .
H60 H 0.3900 0.5181 0.5618 0.074 Uiso 1 1 calc R U
C62 C 0.3609(6) 0.4235(5) 0.5121(3) 0.067(2) Uani 1 1 d . .
H62 H 0.4006 0.4407 0.4792 0.081 Uiso 1 1 calc R U
C71 C 0.4760(6) 0.5174(5) 0.7624(3) 0.055(2) Uani 1 1 d . .
C73 C 0.5811(5) 0.4569(5) 0.6813(3) 0.064(2) Uani 1 1 d . .
H73 H 0.5307 0.4313 0.6698 0.077 Uiso 1 1 calc R U
C74 C 0.6460(6) 0.5375(5) 0.7494(3) 0.064(2) Uani 1 1 d . .
H74 H 0.6390 0.5680 0.7829 0.076 Uiso 1 1 calc R U
C75 C 0.6652(5) 0.4508(5) 0.6480(3) 0.067(2) Uani 1 1 d . .
H75 H 0.6720 0.4215 0.6140 0.080 Uiso 1 1 calc R U
C77 C 0.7395(6) 0.4890(5) 0.6660(4) 0.067(2) Uani 1 1 d . .
C72 C 0.5709(5) 0.5013(4) 0.7322(3) 0.056(2) Uani 1 1 d . .
C76 C 0.7311(5) 0.5299(5) 0.7183(3) 0.066(2) Uani 1 1 d . .
H76 H 0.7823 0.5515 0.7317 0.079 Uiso 1 1 calc R U
O26 O 0.4150(3) 0.4634(3) 0.7618(2) 0.0623(15) Uani 1 1 d . .
O27 O 0.4556(3) 0.5898(3) 0.7852(2) 0.0580(13) Uani 1 1 d . .
O28 O 0.8208(4) 0.4831(4) 0.6287(3) 0.088(2) Uani 1 1 d . .
O1 O 0.0221(3) -0.0974(3) 0.7582(2) 0.0632(15) Uani 1 1 d . .
O2 O 0.1137(3) 0.0004(3) 0.78135(19) 0.0485(12) Uani 1 1 d . .
O3 O -0.2638(3) 0.0865(4) 0.9417(2) 0.0741(17) Uani 1 1 d . .
C1 C 0.0327(5) -0.0329(4) 0.7861(3) 0.0444(17) Uani 1 1 d . .
C6 C -0.1007(6) 0.0882(5) 0.9075(3) 0.064(2) Uani 1 1 d . .
H6 H -0.0897 0.1264 0.9349 0.077 Uiso 1 1 calc R U
C2 C -0.0420(5) 0.0016(4) 0.8272(3) 0.0453(18) Uani 1 1 d . .
C7 C -0.1879(5) 0.0604(5) 0.9060(3) 0.054(2) Uani 1 1 d . .
C5 C -0.2039(5) 0.0017(5) 0.8647(3) 0.056(2) Uani 1 1 d . .
H5 H -0.2626 -0.0179 0.8634 0.067 Uiso 1 1 calc R U
C4 C -0.0287(5) 0.0590(4) 0.8677(3) 0.056(2) Uani 1 1 d . .
H4 H 0.0299 0.0790 0.8686 0.067 Uiso 1 1 calc R U
C3 C -0.1303(5) -0.0263(4) 0.8260(3) 0.054(2) Uani 1 1 d . .
H3 H -0.1404 -0.0647 0.7986 0.065 Uiso 1 1 calc R U
C8 C -0.2509(5) 0.1226(5) 0.9939(3) 0.055(2) Uani 1 1 d . .
C29 C 0.2483(5) 0.1663(4) 0.8735(3) 0.0423(17) Uani 1 1 d . .
C30 C 0.2755(5) 0.1724(4) 0.9325(3) 0.0425(17) Uani 1 1 d . .
C35 C 0.3222(6) 0.1840(5) 1.0445(3) 0.059(2) Uani 1 1 d . .
C31 C 0.2081(5) 0.1688(4) 0.9813(3) 0.0503(19) Uani 1 1 d . .
H31 H 0.1469 0.1619 0.9759 0.060 Uiso 1 1 calc R U
C32 C 0.3651(5) 0.1808(4) 0.9416(3) 0.055(2) Uani 1 1 d . .
H32 H 0.4100 0.1827 0.9096 0.066 Uiso 1 1 calc R U
C34 C 0.3914(6) 0.1866(5) 0.9977(3) 0.062(2) Uani 1 1 d . .
H34 H 0.4527 0.1920 1.0035 0.075 Uiso 1 1 calc R U
O12 O 0.3014(3) 0.1958(3) 0.8281(2) 0.0535(13) Uani 1 1 d . .
O11 O 0.1759(3) 0.1303(3) 0.86589(18) 0.0472(12) Uani 1 1 d . .
C33 C 0.2321(6) 0.1756(5) 1.0368(3) 0.061(2) Uani 1 1 d . .
H33 H 0.1873 0.1744 1.0689 0.073 Uiso 1 1 calc R U
O17 O 0.2386(4) 0.5041(4) 0.8429(2) 0.0753(17) Uani 1 1 d . .
O16 O 0.3014(5) 0.3736(3) 0.8677(2) 0.093(2) Uani 1 1 d . .
C45 C 0.2735(7) 0.4013(5) 0.9856(3) 0.084(3) Uani 1 1 d . .
H45 H 0.3092 0.3522 0.9740 0.100 Uiso 1 1 calc R U
C44 C 0.2399(6) 0.4607(5) 0.9441(3) 0.060(2) Uani 1 1 d . .
C43 C 0.2619(6) 0.4452(5) 0.8805(3) 0.059(2) Uani 1 1 d . .
C46 C 0.1876(7) 0.5332(5) 0.9612(4) 0.088(3) Uani 1 1 d . .
H46 H 0.1652 0.5742 0.9332 0.106 Uiso 1 1 calc R U
O18 O 0.1866(6) 0.4925(5) 1.1215(3) 0.142(3) Uani 1 1 d . .
C47 C 0.2549(7) 0.4134(5) 1.0449(4) 0.101(4) Uani 1 1 d . .
H47 H 0.2781 0.3730 1.0729 0.121 Uiso 1 1 calc R U
O7 O 0.1690(3) 0.1447(3) 0.65634(19) 0.0562(14) Uani 1 1 d . .
O13 O 0.3412(4) 0.1968(4) 1.1011(2) 0.0820(19) Uani 1 1 d . .
C37 C 0.4597(5) 0.0798(5) 1.1097(3) 0.057(2) Uani 1 1 d . .
H37 H 0.4353 0.0476 1.0832 0.068 Uiso 1 1 calc R U
C36 C 0.4205(5) 0.1609(5) 1.1224(3) 0.056(2) Uani 1 1 d . .
C41 C 0.5712(5) 0.0926(4) 1.1780(3) 0.0419(17) Uani 1 1 d . .
C40 C 0.5319(5) 0.1753(4) 1.1885(3) 0.057(2) Uani 1 1 d . .
H40 H 0.5566 0.2083 1.2145 0.069 Uiso 1 1 calc R U
C39 C 0.5355(5) 0.0469(4) 1.1367(3) 0.0529(19) Uani 1 1 d . .
H39 H 0.5635 -0.0069 1.1272 0.063 Uiso 1 1 calc R U
C42 C 0.6502(5) 0.0561(4) 1.2080(3) 0.0458(18) Uani 1 1 d . .
O15 O 0.6825(3) 0.1039(3) 1.2425(2) 0.0597(14) Uani 1 1 d . .
C38 C 0.4559(6) 0.2097(5) 1.1607(4) 0.072(2) Uani 1 1 d . .
H38 H 0.4296 0.2650 1.1681 0.086 Uiso 1 1 calc R U
O14 O 0.6814(3) -0.0206(3) 1.2005(2) 0.0510(13) Uani 1 1 d . .
C83 C 1.0314(5) 0.6193(5) 0.6792(3) 0.0511(19) Uani 1 1 d . .
C82 C 1.0312(6) 0.5278(4) 0.6892(4) 0.065(2) Uani 1 1 d . .
H82 H 1.0776 0.4971 0.7082 0.078 Uiso 1 1 calc R U
C81 C 0.9644(6) 0.6634(5) 0.6474(4) 0.073(2) Uani 1 1 d . .
H81 H 0.9665 0.7237 0.6380 0.087 Uiso 1 1 calc R U
C80 C 0.9620(6) 0.4829(5) 0.6707(4) 0.069(2) Uani 1 1 d . .
H80 H 0.9614 0.4220 0.6771 0.082 Uiso 1 1 calc R U
C84 C 1.0975(5) 0.6682(5) 0.7048(3) 0.049(2) Uani 1 1 d . .
O29 O 1.1484(4) 0.6254(3) 0.7418(2) 0.0645(15) Uani 1 1 d . .
O30 O 1.1061(3) 0.7494(3) 0.6918(2) 0.0539(13) Uani 1 1 d . .
C78 C 0.8939(6) 0.5300(6) 0.6426(4) 0.071(3) Uani 1 1 d . .
C12 C -0.1933(5) 0.1136(4) 1.0867(3) 0.057(2) Uani 1 1 d . .
H12 H -0.1591 0.0833 1.1146 0.069 Uiso 1 1 calc R U
C10 C -0.2030(5) 0.0763(5) 1.0360(3) 0.059(2) Uani 1 1 d . .
H10 H -0.1774 0.0203 1.0301 0.071 Uiso 1 1 calc R U
C13 C -0.2339(5) 0.1960(4) 1.0971(3) 0.0502(19) Uani 1 1 d . .
C11 C -0.2831(6) 0.2408(5) 1.0551(3) 0.067(2) Uani 1 1 d . .
H11 H -0.3107 0.2960 1.0614 0.081 Uiso 1 1 calc R U
C9 C -0.2916(6) 0.2038(6) 1.0036(3) 0.076(3) Uani 1 1 d . .
H9 H -0.3250 0.2341 0.9753 0.091 Uiso 1 1 calc R U
C64 C 0.3968(6) 0.2865(5) 0.4336(3) 0.061(2) Uani 1 1 d . .
C65 C 0.4092(6) 0.3036(5) 0.3738(3) 0.060(2) Uani 1 1 d . .
H65 H 0.3603 0.3272 0.3538 0.072 Uiso 1 1 calc R U
C69 C 0.5655(6) 0.2482(4) 0.3724(3) 0.051(2) Uani 1 1 d . .
C67 C 0.4930(6) 0.2863(4) 0.3436(3) 0.058(2) Uani 1 1 d . .
H67 H 0.5015 0.3001 0.3032 0.069 Uiso 1 1 calc R U
C68 C 0.5498(6) 0.2276(5) 0.4332(3) 0.064(2) Uani 1 1 d . .
H68 H 0.5970 0.2003 0.4534 0.077 Uiso 1 1 calc R U
C66 C 0.4653(6) 0.2473(6) 0.4635(3) 0.077(3) Uani 1 1 d . .
H66 H 0.4555 0.2339 0.5038 0.092 Uiso 1 1 calc R U
C79 C 0.8960(6) 0.6190(6) 0.6301(4) 0.080(3) Uani 1 1 d . .
H79 H 0.8507 0.6491 0.6097 0.096 Uiso 1 1 calc R U
C14 C -0.2222(5) 0.2368(5) 1.1534(3) 0.051(2) Uani 1 1 d . .
O5 O -0.2701(4) 0.3072(3) 1.16241(19) 0.0606(14) Uani 1 1 d . .
O4 O -0.1689(4) 0.1990(3) 1.1877(2) 0.0608(14) Uani 1 1 d . .
C70 C 0.6578(6) 0.2294(4) 0.3405(3) 0.0485(19) Uani 1 1 d . .
O25 O 0.7122(4) 0.1717(3) 0.3632(2) 0.0573(14) Uani 1 1 d . .
O24 O 0.6791(3) 0.2664(3) 0.28969(19) 0.0497(13) Uani 1 1 d . .
C49 C 0.2018(7) 0.4859(6) 1.0616(4) 0.093(3) Uani 1 1 d . .
C48 C 0.1683(8) 0.5452(6) 1.0202(4) 0.108(4) Uani 1 1 d . .
H48 H 0.1322 0.5940 1.0317 0.130 Uiso 1 1 calc R U
C50 C 0.1182(9) 0.5508(7) 1.1433(4) 0.095(4) Uani 1 1 d . .
C54 C 0.0721(6) 0.6854(5) 1.1850(4) 0.086(3) Uani 1 1 d . .
H54 H 0.0872 0.7391 1.1963 0.103 Uiso 1 1 calc R U
C52 C 0.1405(7) 0.6290(6) 1.1596(4) 0.101(4) Uani 1 1 d . .
H52 H 0.2013 0.6450 1.1537 0.121 Uiso 1 1 calc R U
C51 C 0.0293(10) 0.5280(6) 1.1500(5) 0.118(4) Uani 1 1 d . .
H51 H 0.0145 0.4751 1.1372 0.141 Uiso 1 1 calc R U
C55 C -0.0174(5) 0.6611(4) 1.1932(3) 0.0502(19) Uani 1 1 d . .
C56 C -0.0892(5) 0.7239(5) 1.2202(3) 0.0481(19) Uani 1 1 d . .
C53 C -0.0406(6) 0.5832(5) 1.1760(4) 0.082(3) Uani 1 1 d . .
H53 H -0.1014 0.5670 1.1813 0.098 Uiso 1 1 calc R U
O20 O -0.0654(4) 0.7968(3) 1.2329(2) 0.0657(15) Uani 1 1 d . .
O19 O -0.1727(4) 0.7063(4) 1.2285(2) 0.0822(19) Uani 1 1 d . .
O32 O 0.4739(4) 0.2771(4) 0.8011(3) 0.095(2) Uani 1 1 d . .
C85 C 0.5534(11) 0.2718(10) 0.7867(6) 0.163(5) Uani 1 1 d . U
H85 H 0.5776 0.3264 0.7756 0.196 Uiso 1 1 calc R U
N1 N 0.6167(8) 0.2069(8) 0.7825(5) 0.146(4) Uani 1 1 d . U
C24 C 0.4719(6) -0.0060(5) 0.3535(3) 0.065(2) Uani 1 1 d . .
H24 H 0.4823 0.0534 0.3457 0.078 Uiso 1 1 calc R U
C22 C 0.3929(6) -0.0325(5) 0.3850(3) 0.059(2) Uani 1 1 d . .
C23 C 0.3770(6) -0.1204(6) 0.3976(4) 0.079(3) Uani 1 1 d . .
H23 H 0.3231 -0.1378 0.4198 0.095 Uiso 1 1 calc R U
C27 C 0.5235(5) -0.1569(5) 0.3444(3) 0.0495(19) Uani 1 1 d . .
C26 C 0.5370(5) -0.0693(5) 0.3329(3) 0.059(2) Uani 1 1 d . .
H26 H 0.5909 -0.0515 0.3109 0.071 Uiso 1 1 calc R U
C25 C 0.4436(6) -0.1832(5) 0.3763(3) 0.070(3) Uani 1 1 d . .
H25 H 0.4335 -0.2427 0.3839 0.084 Uiso 1 1 calc R U
C86 C 0.5971(14) 0.1202(10) 0.7919(8) 0.290(13) Uani 1 1 d . .
H86A H 0.5323 0.1146 0.7906 0.435 Uiso 1 1 calc R U
H86B H 0.6138 0.0972 0.8297 0.435 Uiso 1 1 calc R U
H86C H 0.6312 0.0879 0.7620 0.435 Uiso 1 1 calc R U
C28 C 0.5913(5) -0.2237(5) 0.3181(3) 0.0483(19) Uani 1 1 d . .
O9 O 0.5708(3) -0.3030(3) 0.3189(2) 0.0645(15) Uani 1 1 d . .
O10 O 0.6664(3) -0.1992(3) 0.28964(19) 0.0508(13) Uani 1 1 d . .
O31 O 0.0982(4) -0.0751(3) 0.6341(2) 0.0749(16) Uani 1 1 d . .
H31A H 0.0408 -0.0647 0.6322 0.090 Uiso 1 1 d R U
H31B H 0.1260 -0.0317 0.6160 0.090 Uiso 1 1 d R U
C87 C 0.7088(12) 0.2240(14) 0.7624(9) 0.327(15) Uani 1 1 d . .
H87A H 0.7114 0.2818 0.7424 0.490 Uiso 1 1 calc R U
H87B H 0.7334 0.1813 0.7358 0.490 Uiso 1 1 calc R U
H87C H 0.7445 0.2205 0.7951 0.490 Uiso 1 1 calc R U

loop_
_atom_site_aniso_label
_atom_site_aniso_U_11
_atom_site_aniso_U_22
_atom_site_aniso_U_33
_atom_site_aniso_U_23
_atom_site_aniso_U_13
_atom_site_aniso_U_12
Gd1 0.0486(2) 0.03096(18) 0.0412(2) -0.01350(15) -0.00025(16) 0.00023(15)
Gd2 0.0463(2) 0.02858(18) 0.0408(2) -0.01236(14) 0.00358(16) 0.00012(15)
Gd3 0.0522(2) 0.03326(19) 0.0449(2) -0.01296(15) 0.01000(18) -0.00262(16)
Gd4 0.0570(2) 0.03114(19) 0.0421(2) -0.00898(15) 0.00403(17) -0.00324(16)
O6 0.070(3) 0.033(3) 0.036(3) -0.013(2) 0.007(2) 0.000(2)
C15 0.052(5) 0.044(4) 0.041(4) -0.004(4) 0.002(4) -0.005(4)
C16 0.058(5) 0.031(4) 0.037(4) -0.014(3) 0.010(4) -0.005(3)
C17 0.061(5) 0.044(4) 0.038(4) -0.005(3) -0.003(4) 0.012(4)
C18 0.065(5) 0.044(4) 0.045(5) -0.017(4) -0.001(4) 0.013(4)
C21 0.082(6) 0.047(4) 0.035(4) -0.013(3) 0.007(4) 0.003(4)
C19 0.065(5) 0.052(5) 0.048(5) -0.016(4) 0.011(4) 0.013(4)
C20 0.084(6) 0.049(5) 0.048(5) -0.010(4) -0.002(4) 0.024(4)
O8 0.090(4) 0.083(4) 0.051(3) -0.009(3) 0.013(3) 0.034(3)
O21 0.061(3) 0.043(3) 0.046(3) -0.007(2) 0.010(3) -0.002(2)
O22 0.124(5) 0.041(3) 0.053(3) -0.015(2) 0.018(3) -0.021(3)
O23 0.067(4) 0.102(4) 0.068(4) -0.053(3) 0.005(3) -0.003(3)
C58 0.064(5) 0.034(4) 0.048(4) -0.008(3) 0.011(4) -0.004(4)
C57 0.076(6) 0.042(4) 0.050(5) -0.015(4) 0.005(4) 0.001(4)
C59 0.071(6) 0.056(5) 0.054(5) -0.019(4) 0.025(4) -0.012(4)
C63 0.058(5) 0.060(5) 0.046(5) -0.022(4) 0.002(4) 0.005(4)
C61 0.082(6) 0.048(5) 0.072(6) -0.031(4) 0.014(5) -0.012(4)
C60 0.081(6) 0.043(4) 0.059(5) -0.015(4) 0.018(4) -0.016(4)
C62 0.074(6) 0.074(6) 0.052(5) -0.024(4) 0.020(4) -0.015(5)
C71 0.073(6) 0.048(5) 0.048(5) -0.009(4) -0.014(4) -0.011(4)
C73 0.056(5) 0.057(5) 0.083(6) -0.029(4) -0.003(5) -0.012(4)
C74 0.061(6) 0.063(5) 0.068(6) -0.017(4) -0.003(5) -0.012(4)
C75 0.057(6) 0.070(5) 0.078(6) -0.046(4) 0.008(5) -0.017(4)
C77 0.052(5) 0.061(5) 0.089(7) -0.026(5) 0.007(5) -0.010(4)
C72 0.054(5) 0.037(4) 0.079(6) -0.014(4) 0.000(4) -0.007(4)
C76 0.051(5) 0.074(6) 0.081(6) -0.031(5) -0.013(5) -0.016(4)
O26 0.054(3) 0.049(3) 0.087(4) -0.023(3) 0.005(3) -0.021(3)
O27 0.055(3) 0.050(3) 0.071(4) -0.017(3) -0.008(3) -0.001(3)
O28 0.057(4) 0.095(4) 0.122(5) -0.062(4) 0.008(4) -0.030(3)
O1 0.062(4) 0.058(3) 0.073(4) -0.043(3) 0.008(3) -0.005(3)
O2 0.054(3) 0.042(3) 0.051(3) -0.015(2) 0.005(2) -0.011(2)
O3 0.058(4) 0.107(4) 0.059(4) -0.046(3) 0.012(3) 0.001(3)
C1 0.050(5) 0.042(4) 0.042(4) -0.010(3) -0.005(4) -0.005(4)
C6 0.071(6) 0.070(5) 0.052(5) -0.037(4) 0.015(4) -0.007(5)
C2 0.050(5) 0.039(4) 0.048(4) -0.018(3) 0.004(4) -0.003(3)
C7 0.051(5) 0.060(5) 0.049(5) -0.017(4) 0.008(4) 0.002(4)
C5 0.045(5) 0.071(5) 0.055(5) -0.023(4) -0.001(4) -0.006(4)
C4 0.050(5) 0.063(5) 0.059(5) -0.030(4) 0.005(4) -0.018(4)
C3 0.053(5) 0.056(5) 0.056(5) -0.028(4) 0.004(4) -0.005(4)
C8 0.050(5) 0.076(6) 0.042(5) -0.028(4) 0.008(4) -0.001(4)
C29 0.057(5) 0.028(4) 0.042(4) -0.016(3) -0.001(4) 0.006(3)
C30 0.055(5) 0.034(4) 0.039(4) -0.010(3) -0.003(4) -0.001(3)
C35 0.074(6) 0.047(5) 0.054(5) -0.018(4) -0.011(5) 0.022(4)
C31 0.046(5) 0.053(5) 0.052(5) -0.012(4) -0.004(4) -0.002(4)
C32 0.062(6) 0.047(4) 0.055(5) -0.015(4) -0.001(4) 0.007(4)
C34 0.064(6) 0.067(5) 0.061(5) -0.026(4) -0.021(5) 0.012(4)
O12 0.076(4) 0.034(3) 0.049(3) -0.014(2) 0.011(3) -0.010(2)
O11 0.056(3) 0.047(3) 0.042(3) -0.014(2) -0.005(2) -0.010(2)
C33 0.066(6) 0.074(6) 0.042(5) -0.015(4) -0.006(4) 0.014(5)
O17 0.093(5) 0.072(4) 0.057(4) 0.018(3) 0.002(3) -0.020(3)
O16 0.179(7) 0.040(3) 0.054(4) -0.018(3) 0.027(4) -0.009(4)
C45 0.138(9) 0.055(5) 0.053(5) -0.019(4) -0.003(5) 0.044(5)
C44 0.100(7) 0.037(4) 0.043(5) -0.007(4) -0.007(4) 0.006(4)
C43 0.088(6) 0.038(4) 0.053(5) -0.013(4) 0.006(5) -0.028(4)
C46 0.141(9) 0.057(5) 0.059(6) -0.003(4) 0.000(6) 0.035(6)
O18 0.217(9) 0.137(6) 0.059(4) -0.030(4) -0.005(5) 0.123(6)
C47 0.167(10) 0.073(6) 0.054(6) -0.018(5) -0.010(6) 0.071(6)
O7 0.075(4) 0.046(3) 0.046(3) -0.016(2) 0.000(3) 0.018(3)
O13 0.088(4) 0.105(4) 0.060(4) -0.047(3) -0.040(3) 0.056(4)
C37 0.057(5) 0.063(5) 0.057(5) -0.029(4) -0.021(4) 0.009(4)
C36 0.070(6) 0.049(5) 0.053(5) -0.020(4) -0.022(4) 0.020(4)
C41 0.037(4) 0.039(4) 0.051(4) -0.016(3) -0.009(3) 0.004(3)
C40 0.071(6) 0.048(5) 0.061(5) -0.032(4) -0.023(4) 0.006(4)
C39 0.066(5) 0.038(4) 0.060(5) -0.019(4) -0.023(4) 0.005(4)
C42 0.055(5) 0.036(4) 0.048(4) -0.011(3) 0.000(4) -0.007(4)
O15 0.061(4) 0.031(3) 0.090(4) -0.013(3) -0.020(3) 0.006(2)
C38 0.078(6) 0.060(5) 0.078(6) -0.022(5) -0.018(5) 0.036(5)
O14 0.063(3) 0.031(3) 0.061(3) -0.010(2) -0.018(3) 0.007(2)
C83 0.048(5) 0.043(4) 0.065(5) -0.018(4) -0.003(4) -0.004(4)
C82 0.067(6) 0.036(4) 0.091(6) -0.015(4) 0.002(5) 0.002(4)
C81 0.079(7) 0.057(5) 0.089(7) -0.015(5) -0.029(5) -0.012(5)
C80 0.065(6) 0.049(5) 0.095(7) -0.030(5) 0.004(5) -0.022(5)
C84 0.076(6) 0.038(4) 0.029(4) -0.007(3) 0.007(4) 0.013(4)
O29 0.091(4) 0.045(3) 0.061(4) -0.002(3) -0.019(3) -0.021(3)
O30 0.061(3) 0.038(3) 0.065(3) -0.011(2) -0.011(3) -0.002(2)
C78 0.055(6) 0.085(7) 0.079(6) -0.037(5) 0.006(5) -0.016(5)
C12 0.070(6) 0.043(4) 0.055(5) -0.011(4) 0.005(4) 0.012(4)
C10 0.075(6) 0.051(5) 0.053(5) -0.025(4) 0.003(4) 0.004(4)
C13 0.074(6) 0.039(4) 0.034(4) -0.003(3) 0.003(4) 0.003(4)
C11 0.086(7) 0.057(5) 0.060(6) -0.026(4) -0.006(5) 0.015(5)
C9 0.083(7) 0.090(7) 0.056(5) -0.021(5) -0.015(5) 0.024(5)
C64 0.074(6) 0.057(5) 0.051(5) -0.024(4) 0.005(5) 0.010(4)
C65 0.073(6) 0.060(5) 0.048(5) -0.012(4) -0.006(4) 0.004(4)
C69 0.070(6) 0.032(4) 0.049(5) -0.011(3) 0.013(4) -0.004(4)
C67 0.080(6) 0.045(5) 0.048(5) -0.016(4) 0.010(5) -0.004(4)
C68 0.073(6) 0.072(6) 0.044(5) -0.005(4) 0.000(4) 0.020(5)
C66 0.087(7) 0.098(7) 0.038(5) -0.015(4) 0.014(5) 0.021(6)
C79 0.072(7) 0.075(7) 0.098(7) -0.018(5) -0.029(5) -0.002(5)
C14 0.059(5) 0.048(5) 0.043(5) -0.016(4) 0.019(4) -0.008(4)
O5 0.092(4) 0.047(3) 0.043(3) -0.024(2) -0.002(3) 0.008(3)
O4 0.080(4) 0.060(3) 0.043(3) -0.009(3) -0.003(3) -0.003(3)
C70 0.076(6) 0.030(4) 0.040(4) -0.014(3) 0.007(4) -0.008(4)
O25 0.077(4) 0.037(3) 0.055(3) -0.011(2) 0.011(3) 0.006(3)
O24 0.075(4) 0.033(3) 0.040(3) -0.009(2) 0.012(3) -0.016(2)
C49 0.142(9) 0.075(6) 0.057(6) -0.023(5) -0.007(6) 0.062(6)
C48 0.174(11) 0.078(7) 0.062(6) -0.015(5) 0.002(7) 0.067(7)
C50 0.134(10) 0.087(8) 0.060(6) -0.036(5) -0.009(7) 0.071(8)
C54 0.071(7) 0.055(5) 0.130(8) -0.040(5) 0.020(6) -0.002(5)
C52 0.081(7) 0.092(8) 0.119(9) -0.016(7) 0.035(6) 0.013(6)
C51 0.190(14) 0.056(6) 0.117(10) -0.038(6) -0.057(10) 0.031(9)
C55 0.059(5) 0.041(4) 0.049(5) -0.004(3) 0.005(4) 0.001(4)
C56 0.041(5) 0.058(5) 0.038(4) 0.008(4) 0.010(4) 0.008(4)
C53 0.079(7) 0.053(5) 0.120(8) -0.027(5) -0.027(6) 0.012(5)
O20 0.066(4) 0.056(3) 0.075(4) -0.027(3) -0.002(3) 0.021(3)
O19 0.051(4) 0.095(4) 0.088(4) 0.022(3) 0.020(3) 0.000(3)
O32 0.048(4) 0.124(6) 0.109(5) 0.004(4) 0.000(4) -0.003(4)
C85 0.152(11) 0.146(11) 0.179(10) 0.031(9) -0.013(9) 0.022(8)
N1 0.113(9) 0.142(9) 0.165(8) 0.043(7) -0.010(7) 0.049(7)
C24 0.073(6) 0.047(5) 0.072(6) -0.016(4) 0.017(5) 0.007(4)
C22 0.072(6) 0.065(5) 0.039(4) -0.019(4) 0.005(4) 0.016(5)
C23 0.068(6) 0.074(6) 0.087(7) -0.017(5) 0.039(5) -0.002(5)
C27 0.055(5) 0.051(5) 0.042(4) -0.019(3) 0.011(4) -0.007(4)
C26 0.050(5) 0.059(5) 0.068(5) -0.017(4) 0.011(4) -0.001(4)
C25 0.077(6) 0.051(5) 0.075(6) -0.013(4) 0.025(5) 0.002(4)
C86 0.42(3) 0.146(15) 0.33(3) 0.089(16) -0.18(2) -0.131(18)
C28 0.051(5) 0.051(5) 0.043(4) -0.019(3) 0.011(4) -0.009(4)
O9 0.075(4) 0.046(3) 0.070(4) -0.026(3) 0.025(3) -0.012(3)
O10 0.053(3) 0.044(3) 0.053(3) -0.016(2) 0.014(3) -0.001(2)
O31 0.076(4) 0.054(3) 0.097(4) 0.009(3) -0.019(3) -0.019(3)
C87 0.116(15) 0.45(4) 0.40(3) 0.14(3) -0.053(17) -0.082(19)

loop_
_atom_type_symbol
_atom_type_description
_atom_type_scat_dispersion_real
_atom_type_scat_dispersion_imag
_atom_type_scat_source
C C 0.0033 0.0016 'International Tables Vol C Tables 4.2.6.8 and 6.1.1.4'
H H 0.0000 0.0000 'International Tables Vol C Tables 4.2.6.8 and 6.1.1.4'
N N 0.0061 0.0033 'International Tables Vol C Tables 4.2.6.8 and 6.1.1.4'
O O 0.0106 0.0060 'International Tables Vol C Tables 4.2.6.8 and 6.1.1.4'
Gd Gd -0.1653 3.9035 'International Tables Vol C Tables 4.2.6.8 and 6.1.1.4'

loop_
_geom_angle_atom_site_label_1
_geom_angle_atom_site_label_2
_geom_angle_atom_site_label_3
_geom_angle
_geom_angle_site_symmetry_1
_geom_angle_site_symmetry_3
O4 Gd1 O15 73.99(18) 2_557 2_657
O4 Gd1 O30 85.55(17) 2_557 1_445
O15 Gd1 O30 138.27(15) 2_657 1_445
O4 Gd1 O25 126.20(18) 2_557 2_656
O15 Gd1 O25 83.02(18) 2_657 2_656
O30 Gd1 O25 80.46(16) 1_445 2_656
O4 Gd1 O31 144.77(18) 2_557 .
O15 Gd1 O31 139.38(16) 2_657 .
O30 Gd1 O31 73.35(16) 1_445 .
O25 Gd1 O31 78.44(18) 2_656 .
O4 Gd1 O1 74.53(18) 2_557 .
O15 Gd1 O1 128.23(17) 2_657 .
O30 Gd1 O1 77.64(15) 1_445 .
O25 Gd1 O1 148.36(18) 2_656 .
O31 Gd1 O1 73.60(17) . .
O4 Gd1 O6 130.40(16) 2_557 .
O15 Gd1 O6 68.97(16) 2_657 .
O30 Gd1 O6 143.65(15) 1_445 .
O25 Gd1 O6 80.78(14) 2_656 .
O31 Gd1 O6 72.56(15) . .
O1 Gd1 O6 104.18(15) . .
O4 Gd1 O2 78.05(16) 2_557 .
O15 Gd1 O2 82.87(15) 2_657 .
O30 Gd1 O2 128.45(15) 1_445 .
O25 Gd1 O2 146.55(14) 2_656 .
O31 Gd1 O2 93.15(16) . .
O1 Gd1 O2 50.96(14) . .
O6 Gd1 O2 65.86(13) . .
O4 Gd1 O24 77.21(16) 2_557 2_656
O15 Gd1 O24 64.77(14) 2_657 2_656
O30 Gd1 O24 75.54(15) 1_445 2_656
O25 Gd1 O24 49.00(14) 2_656 2_656
O31 Gd1 O24 122.17(15) . 2_656
O1 Gd1 O24 142.16(14) . 2_656
O6 Gd1 O24 113.27(13) . 2_656
O2 Gd1 O24 143.53(14) . 2_656
O4 Gd1 C70 102.1(2) 2_557 2_656
O15 Gd1 C70 69.46(19) 2_657 2_656
O30 Gd1 C70 80.25(17) 1_445 2_656
O25 Gd1 C70 24.38(17) 2_656 2_656
O31 Gd1 C70 101.7(2) . 2_656
O1 Gd1 C70 157.83(17) . 2_656
O6 Gd1 C70 94.64(16) . 2_656
O2 Gd1 C70 150.81(17) . 2_656
O24 Gd1 C70 25.07(15) 2_656 2_656
O14 Gd2 O2 83.18(16) 2_657 .
O14 Gd2 O10 88.00(16) 2_657 2_656
O2 Gd2 O10 156.56(14) . 2_656
O14 Gd2 O20 151.76(17) 2_657 2_567
O2 Gd2 O20 82.62(17) . 2_567
O10 Gd2 O20 113.62(17) 2_656 2_567
O14 Gd2 O11 76.66(15) 2_657 .
O2 Gd2 O11 81.64(15) . .
O10 Gd2 O11 117.39(15) 2_656 .
O20 Gd2 O11 77.21(16) 2_567 .
O14 Gd2 O6 80.06(16) 2_657 .
O2 Gd2 O6 71.51(14) . .
O10 Gd2 O6 85.62(14) 2_656 .
O20 Gd2 O6 117.88(17) 2_567 .
O11 Gd2 O6 146.20(14) . .
O14 Gd2 O7 129.75(15) 2_657 .
O2 Gd2 O7 92.61(16) . .
O10 Gd2 O7 76.48(16) 2_656 .
O20 Gd2 O7 75.22(16) 2_567 .
O11 Gd2 O7 152.35(15) . .
O6 Gd2 O7 51.71(14) . .
O14 Gd2 O12 69.57(15) 2_657 .
O2 Gd2 O12 129.59(15) . .
O10 Gd2 O12 65.84(15) 2_656 .
O20 Gd2 O12 101.81(16) 2_567 .
O11 Gd2 O12 51.81(14) . .
O6 Gd2 O12 138.21(15) . .
O7 Gd2 O12 137.44(15) . .
O14 Gd2 O19 130.99(17) 2_657 2_567
O2 Gd2 O19 130.24(15) . 2_567
O10 Gd2 O19 70.99(15) 2_656 2_567
O20 Gd2 O19 49.77(17) 2_567 2_567
O11 Gd2 O19 75.16(15) . 2_567
O6 Gd2 O19 138.27(16) . 2_567
O7 Gd2 O19 88.64(16) . 2_567
O12 Gd2 O19 61.47(17) . 2_567
O14 Gd2 C56 144.79(18) 2_657 2_567
O2 Gd2 C56 105.27(19) . 2_567
O10 Gd2 C56 94.44(18) 2_656 2_567
O20 Gd2 C56 24.89(18) 2_567 2_567
O11 Gd2 C56 71.07(17) . 2_567
O6 Gd2 C56 135.15(19) . 2_567
O7 Gd2 C56 84.63(17) . 2_567
O12 Gd2 C56 79.46(19) . 2_567
O19 Gd2 C56 25.39(17) 2_567 2_567
O16 Gd3 O32 85.1(2) . .
O16 Gd3 O12 77.61(16) . .
O32 Gd3 O12 74.2(2) . .
O16 Gd3 O26 81.00(18) . .
O32 Gd3 O26 78.6(2) . .
O12 Gd3 O26 146.51(18) . .
O16 Gd3 O21 104.52(18) . .
O32 Gd3 O21 141.85(19) . .
O12 Gd3 O21 143.68(17) . .
O26 Gd3 O21 66.97(17) . .
O16 Gd3 O19 92.4(2) . 2_567
O32 Gd3 O19 142.4(2) . 2_567
O12 Gd3 O19 68.68(17) . 2_567
O26 Gd3 O19 138.08(18) . 2_567
O21 Gd3 O19 75.00(17) . 2_567
O16 Gd3 O9 154.5(2) . 2_656
O32 Gd3 O9 73.3(2) . 2_656
O12 Gd3 O9 108.27(15) . 2_656
O26 Gd3 O9 81.59(16) . 2_656
O21 Gd3 O9 85.51(16) . 2_656
O19 Gd3 O9 113.01(18) 2_567 2_656
O16 Gd3 O10 142.86(16) . 2_656
O32 Gd3 O10 87.1(2) . 2_656
O12 Gd3 O10 65.33(14) . 2_656
O26 Gd3 O10 132.60(15) . 2_656
O21 Gd3 O10 103.94(15) . 2_656
O19 Gd3 O10 72.60(17) 2_567 2_656
O9 Gd3 O10 51.01(14) 2_656 2_656
O16 Gd3 C28 155.4(2) . 2_656
O32 Gd3 C28 74.1(2) . 2_656
O12 Gd3 C28 84.06(18) . 2_656
O26 Gd3 C28 106.94(18) . 2_656
O21 Gd3 C28 100.02(18) . 2_656
O19 Gd3 C28 96.2(2) 2_567 2_656
O9 Gd3 C28 25.87(15) 2_656 2_656
O10 Gd3 C28 26.15(15) 2_656 2_656
O29 Gd4 O17 89.2(2) 1_455 .
O29 Gd4 O5 91.31(18) 1_455 2_567
O17 Gd4 O5 79.31(18) . 2_567
O29 Gd4 O24 84.08(17) 1_455 2_666
O17 Gd4 O24 156.90(17) . 2_666
O5 Gd4 O24 78.80(16) 2_567 2_666
O29 Gd4 O22 84.26(19) 1_455 .
O17 Gd4 O22 127.20(18) . .
O5 Gd4 O22 152.88(16) 2_567 .
O24 Gd4 O22 74.14(15) 2_666 .
O29 Gd4 O27 171.80(16) 1_455 .
O17 Gd4 O27 97.30(19) . .
O5 Gd4 O27 84.97(17) 2_567 .
O24 Gd4 O27 88.02(16) 2_666 .
O22 Gd4 O27 95.72(19) . .
O29 Gd4 O26 136.46(16) 1_455 .
O17 Gd4 O26 76.81(18) . .
O5 Gd4 O26 125.02(17) 2_567 .
O24 Gd4 O26 122.46(15) 2_666 .
O22 Gd4 O26 72.98(17) . .
O27 Gd4 O26 50.66(15) . .
O29 Gd4 O21 77.44(16) 1_455 .
O17 Gd4 O21 76.51(17) . .
O5 Gd4 O21 153.37(15) 2_567 .
O24 Gd4 O21 123.02(14) 2_666 .
O22 Gd4 O21 50.90(14) . .
O27 Gd4 O21 108.92(15) . .
O26 Gd4 O21 59.32(15) . .
C15 O6 Gd2 94.0(4) . .
C15 O6 Gd1 131.2(4) . .
Gd2 O6 Gd1 108.42(15) . .
O7 C15 O6 119.0(6) . .
O7 C15 C16 122.4(6) . .
O6 C15 C16 118.3(6) . .
C17 C16 C18 118.8(6) . .
C17 C16 C15 120.0(7) . .
C18 C16 C15 121.1(6) . .
C16 C17 C19 121.2(7) . .
C20 C18 C16 120.9(7) . .
C19 C21 O8 123.0(7) . .
C19 C21 C20 120.7(6) . .
O8 C21 C20 116.3(7) . .
C21 C19 C17 118.9(7) . .
C18 C20 C21 119.5(7) . .
C21 O8 C22 119.5(6) . .
C57 O21 Gd3 129.0(4) . .
C57 O21 Gd4 86.8(4) . .
Gd3 O21 Gd4 104.42(17) . .
C57 O22 Gd4 101.4(4) . .
C63 O23 C64 116.3(6) . .
C60 C58 C59 117.8(6) . .
C60 C58 C57 121.1(7) . .
C59 C58 C57 121.1(6) . .
O22 C57 O21 120.7(6) . .
O22 C57 C58 120.5(6) . .
O21 C57 C58 118.6(6) . .
C61 C59 C58 122.1(7) . .
C61 C63 C62 120.3(7) . .
C61 C63 O23 118.1(7) . .
C62 C63 O23 121.4(7) . .
C59 C61 C63 119.5(7) . .
C58 C60 C62 120.7(7) . .
C63 C62 C60 119.6(7) . .
O26 C71 O27 119.8(7) . .
O26 C71 C72 120.9(6) . .
O27 C71 C72 119.1(7) . .
C75 C73 C72 120.5(7) . .
C76 C74 C72 121.5(7) . .
C73 C75 C77 118.9(7) . .
C75 C77 O28 115.2(7) . .
C75 C77 C76 121.0(7) . .
O28 C77 C76 123.8(7) . .
C74 C72 C73 119.3(7) . .
C74 C72 C71 121.7(7) . .
C73 C72 C71 118.6(7) . .
C74 C76 C77 118.6(7) . .
C71 O26 Gd3 163.9(5) . .
C71 O26 Gd4 87.5(4) . .
Gd3 O26 Gd4 106.91(18) . .
C71 O27 Gd4 94.9(5) . .
C77 O28 C78 116.1(6) . .
C1 O1 Gd1 100.0(4) . .
C1 O2 Gd2 151.3(4) . .
C1 O2 Gd1 89.6(4) . .
Gd2 O2 Gd1 108.41(16) . .
C7 O3 C8 118.6(6) . .
O1 C1 O2 119.1(6) . .
O1 C1 C2 121.2(6) . .
O2 C1 C2 119.6(6) . .
C7 C6 C4 119.7(7) . .
C4 C2 C3 118.2(6) . .
C4 C2 C1 123.3(7) . .
C3 C2 C1 118.5(6) . .
O3 C7 C6 124.7(7) . .
O3 C7 C5 115.4(7) . .
C6 C7 C5 119.9(6) . .
C3 C5 C7 118.7(7) . .
C2 C4 C6 121.8(7) . .
C2 C3 C5 121.8(6) . .
C9 C8 C10 120.3(7) . .
C9 C8 O3 118.2(8) . .
C10 C8 O3 121.4(7) . .
O11 C29 O12 119.0(6) . .
O11 C29 C30 121.5(6) . .
O12 C29 C30 119.5(7) . .
C32 C30 C31 118.7(7) . .
C32 C30 C29 121.7(6) . .
C31 C30 C29 119.6(7) . .
C33 C35 C34 122.1(8) . .
C33 C35 O13 116.7(7) . .
C34 C35 O13 121.1(8) . .
C33 C31 C30 120.4(7) . .
C30 C32 C34 122.0(7) . .
C35 C34 C32 117.4(8) . .
C29 O12 Gd3 138.2(4) . .
C29 O12 Gd2 90.8(4) . .
Gd3 O12 Gd2 101.74(17) . .
C29 O11 Gd2 97.3(4) . .
C35 C33 C31 119.5(7) . .
C43 O17 Gd4 143.8(5) . .
C43 O16 Gd3 123.5(5) . .
C44 C45 C47 120.8(7) . .
C45 C44 C46 119.6(7) . .
C45 C44 C43 119.0(7) . .
C46 C44 C43 121.3(7) . .
O16 C43 O17 123.3(7) . .
O16 C43 C44 118.4(7) . .
O17 C43 C44 118.3(7) . .
C44 C46 C48 119.8(8) . .
C50 O18 C49 119.2(7) . .
C49 C47 C45 119.2(8) . .
C15 O7 Gd2 93.4(4) . .
C36 O13 C35 120.9(6) . .
C36 C37 C39 119.1(7) . .
C38 C36 O13 114.8(6) . .
C38 C36 C37 121.4(7) . .
O13 C36 C37 123.7(7) . .
C40 C41 C39 118.0(7) . .
C40 C41 C42 120.7(6) . .
C39 C41 C42 121.2(6) . .
C41 C40 C38 120.8(7) . .
C37 C39 C41 121.4(6) . .
O14 C42 O15 122.6(7) . .
O14 C42 C41 119.8(6) . .
O15 C42 C41 117.6(6) . .
C42 O15 Gd1 142.4(5) . 2_657
C36 C38 C40 119.1(7) . .
C42 O14 Gd2 136.8(5) . 2_657
C81 C83 C82 119.0(7) . .
C81 C83 C84 120.6(7) . .
C82 C83 C84 120.3(7) . .
C80 C82 C83 120.0(8) . .
C79 C81 C83 120.5(8) . .
C78 C80 C82 118.8(8) . .
O30 C84 O29 120.2(7) . .
O30 C84 C83 121.9(7) . .
O29 C84 C83 117.9(6) . .
C84 O29 Gd4 144.5(5) . 1_655
C84 O30 Gd1 141.7(5) . 1_665
C79 C78 C80 121.5(8) . .
C79 C78 O28 121.2(9) . .
C80 C78 O28 117.2(8) . .
C10 C12 C13 120.8(8) . .
C12 C10 C8 119.5(7) . .
C11 C13 C12 119.1(7) . .
C11 C13 C14 120.6(7) . .
C12 C13 C14 120.3(7) . .
C13 C11 C9 120.0(7) . .
C8 C9 C11 120.3(8) . .
C66 C64 C65 121.1(7) . .
C66 C64 O23 120.8(7) . .
C65 C64 O23 117.9(8) . .
C67 C65 C64 120.2(8) . .
C67 C69 C68 118.1(7) . .
C67 C69 C70 121.6(7) . .
C68 C69 C70 120.3(8) . .
C65 C67 C69 120.5(7) . .
C66 C68 C69 120.7(8) . .
C64 C66 C68 119.2(7) . .
C81 C79 C78 119.9(9) . .
O4 C14 O5 124.9(7) . .
O4 C14 C13 119.0(7) . .
O5 C14 C13 116.1(7) . .
C14 O5 Gd4 136.5(5) . 2_567
C14 O4 Gd1 136.7(5) . 2_557
O25 C70 O24 120.6(7) . .
O25 C70 C69 119.0(6) . .
O24 C70 C69 120.2(7) . .
O25 C70 Gd1 51.2(3) . 2_656
O24 C70 Gd1 71.0(4) . 2_656
C69 C70 Gd1 159.9(4) . 2_656
C70 O25 Gd1 104.4(4) . 2_656
C70 O24 Gd4 144.6(4) . 2_666
C70 O24 Gd1 83.9(4) . 2_656
Gd4 O24 Gd1 118.81(17) 2_666 2_656
C48 C49 C47 120.0(8) . .
C48 C49 O18 124.8(7) . .
C47 C49 O18 115.2(8) . .
C49 C48 C46 120.6(8) . .
C52 C50 C51 120.5(9) . .
C52 C50 O18 119.9(12) . .
C51 C50 O18 119.6(12) . .
C55 C54 C52 119.5(8) . .
C50 C52 C54 119.9(10) . .
C50 C51 C53 120.7(10) . .
C53 C55 C54 120.8(7) . .
C53 C55 C56 121.1(8) . .
C54 C55 C56 118.0(7) . .
O19 C56 O20 119.6(7) . .
O19 C56 C55 121.4(7) . .
O20 C56 C55 119.0(7) . .
O19 C56 Gd2 68.1(4) . 2_567
O20 C56 Gd2 53.4(4) . 2_567
C55 C56 Gd2 162.2(5) . 2_567
C55 C53 C51 118.5(9) . .
C56 O20 Gd2 101.8(5) . 2_567
C56 O19 Gd3 170.3(5) . 2_567
C56 O19 Gd2 86.5(5) . 2_567
Gd3 O19 Gd2 97.04(18) 2_567 2_567
C85 O32 Gd3 144.7(9) . .
O32 C85 N1 135.2(16) . .
C85 N1 C86 123.4(16) . .
C85 N1 C87 120.5(16) . .
C86 N1 C87 115.9(15) . .
C22 C24 C26 119.0(7) . .
C24 C22 C23 121.2(7) . .
C24 C22 O8 117.4(7) . .
C23 C22 O8 121.3(7) . .
C22 C23 C25 118.8(7) . .
C26 C27 C25 119.3(7) . .
C26 C27 C28 120.4(6) . .
C25 C27 C28 120.0(6) . .
C27 C26 C24 121.4(7) . .
C27 C25 C23 120.2(7) . .
O9 C28 O10 119.3(6) . .
O9 C28 C27 120.5(6) . .
O10 C28 C27 119.9(6) . .
O9 C28 Gd3 59.0(3) . 2_656
O10 C28 Gd3 64.0(3) . 2_656
C27 C28 Gd3 154.8(5) . 2_656
C28 O9 Gd3 95.1(4) . 2_656
C28 O10 Gd2 166.2(4) . 2_656
C28 O10 Gd3 89.8(4) . 2_656
Gd2 O10 Gd3 101.51(15) 2_656 2_656

loop_
_geom_bond_atom_site_label_1
_geom_bond_atom_site_label_2
_geom_bond_distance
_geom_bond_site_symmetry_2
Gd1 O4 2.328(5) 2_557
Gd1 O15 2.334(5) 2_657
Gd1 O30 2.378(5) 1_445
Gd1 O25 2.393(4) 2_656
Gd1 O31 2.455(5) .
Gd1 O1 2.460(5) .
Gd1 O6 2.534(4) .
Gd1 O2 2.652(4) .
Gd1 O24 2.828(5) 2_656
Gd1 C70 2.974(7) 2_656
Gd2 O14 2.333(4) 2_657
Gd2 O2 2.352(4) .
Gd2 O10 2.373(5) 2_656
Gd2 O20 2.397(5) 2_567
Gd2 O11 2.454(4) .
Gd2 O6 2.473(4) .
Gd2 O7 2.508(5) .
Gd2 O12 2.575(5) .
Gd2 O19 2.718(6) 2_567
Gd2 C56 2.925(7) 2_567
Gd3 O16 2.312(5) .
Gd3 O32 2.361(6) .
Gd3 O12 2.386(4) .
Gd3 O26 2.398(5) .
Gd3 O21 2.399(5) .
Gd3 O19 2.414(6) 2_567
Gd3 O9 2.486(4) 2_656
Gd3 O10 2.595(4) 2_656
Gd3 C28 2.888(6) 2_656
Gd4 O29 2.247(6) 1_455
Gd4 O17 2.302(5) .
Gd4 O5 2.305(4) 2_567
Gd4 O24 2.357(4) 2_666
Gd4 O22 2.407(5) .
Gd4 O27 2.464(5) .
Gd4 O26 2.634(5) .
Gd4 O21 2.713(4) .
O6 C15 1.281(8) .
C15 O7 1.239(7) .
C15 C16 1.490(8) .
C16 C17 1.382(8) .
C16 C18 1.384(9) .
C17 C19 1.386(8) .
C18 C20 1.374(9) .
C21 C19 1.378(10) .
C21 O8 1.388(8) .
C21 C20 1.389(9) .
O8 C22 1.394(8) .
O21 C57 1.283(8) .
O22 C57 1.268(8) .
O23 C63 1.386(8) .
O23 C64 1.398(8) .
C58 C60 1.384(8) .
C58 C59 1.385(9) .
C58 C57 1.477(9) .
C59 C61 1.365(9) .
C63 C61 1.369(9) .
C63 C62 1.379(10) .
C60 C62 1.388(9) .
C71 O26 1.254(8) .
C71 O27 1.273(8) .
C71 C72 1.499(10) .
C73 C75 1.378(9) .
C73 C72 1.395(9) .
C74 C76 1.370(10) .
C74 C72 1.370(10) .
C75 C77 1.385(10) .
C77 O28 1.390(8) .
C77 C76 1.394(10) .
O28 C78 1.405(9) .
O1 C1 1.252(7) .
O2 C1 1.306(7) .
O3 C7 1.368(7) .
O3 C8 1.402(8) .
C1 C2 1.470(8) .
C6 C7 1.374(10) .
C6 C4 1.397(9) .
C2 C4 1.372(8) .
C2 C3 1.390(9) .
C7 C5 1.412(9) .
C5 C3 1.391(8) .
C8 C9 1.370(10) .
C8 C10 1.379(10) .
C29 O11 1.260(8) .
C29 O12 1.293(7) .
C29 C30 1.469(9) .
C30 C32 1.366(9) .
C30 C31 1.408(8) .
C35 C33 1.364(10) .
C35 C34 1.393(10) .
C35 O13 1.396(8) .
C31 C33 1.378(9) .
C32 C34 1.398(9) .
O17 C43 1.251(9) .
O16 C43 1.250(8) .
C45 C44 1.369(10) .
C45 C47 1.386(10) .
C44 C46 1.370(9) .
C44 C43 1.500(9) .
C46 C48 1.381(10) .
O18 C50 1.381(9) .
O18 C49 1.383(9) .
C47 C49 1.374(10) .
O13 C36 1.374(8) .
C37 C36 1.376(9) .
C37 C39 1.379(9) .
C36 C38 1.367(10) .
C41 C40 1.387(8) .
C41 C39 1.392(9) .
C41 C42 1.467(9) .
C40 C38 1.396(10) .
C42 O14 1.252(7) .
C42 O15 1.272(8) .
O15 Gd1 2.334(5) 2_657
O14 Gd2 2.333(4) 2_657
C83 C81 1.393(10) .
C83 C82 1.397(9) .
C83 C84 1.462(10) .
C82 C80 1.382(10) .
C81 C79 1.356(11) .
C80 C78 1.379(11) .
C84 O30 1.261(7) .
C84 O29 1.299(8) .
O29 Gd4 2.247(6) 1_655
O30 Gd1 2.378(5) 1_665
C78 C79 1.367(11) .
C12 C10 1.368(9) .
C12 C13 1.389(8) .
C13 C11 1.377(10) .
C13 C14 1.519(9) .
C11 C9 1.379(10) .
C64 C66 1.357(10) .
C64 C65 1.371(9) .
C65 C67 1.364(9) .
C69 C67 1.384(10) .
C69 C68 1.402(9) .
C69 C70 1.489(9) .
C68 C66 1.380(10) .
C14 O4 1.251(8) .
C14 O5 1.268(8) .
O5 Gd4 2.305(4) 2_567
O4 Gd1 2.328(5) 2_557
C70 O25 1.268(8) .
C70 O24 1.267(7) .
C70 Gd1 2.974(7) 2_656
O25 Gd1 2.393(4) 2_656
O24 Gd4 2.357(4) 2_666
O24 Gd1 2.828(5) 2_656
C49 C48 1.365(11) .
C50 C52 1.354(13) .
C50 C51 1.355(14) .
C54 C55 1.371(10) .
C54 C52 1.393(10) .
C51 C53 1.402(13) .
C55 C53 1.364(10) .
C55 C56 1.500(9) .
C56 O19 1.256(8) .
C56 O20 1.257(8) .
C56 Gd2 2.925(7) 2_567
O20 Gd2 2.397(5) 2_567
O19 Gd3 2.414(6) 2_567
O19 Gd2 2.718(6) 2_567
O32 C85 1.174(14) .
C85 N1 1.318(15) .
N1 C86 1.367(15) .
N1 C87 1.407(16) .
C24 C22 1.357(10) .
C24 C26 1.392(9) .
C22 C23 1.378(10) .
C23 C25 1.406(9) .
C27 C26 1.364(9) .
C27 C25 1.371(9) .
C27 C28 1.500(9) .
C28 O9 1.265(7) .
C28 O10 1.273(7) .
C28 Gd3 2.888(6) 2_656
O9 Gd3 2.486(4) 2_656
O10 Gd2 2.373(4) 2_656
O10 Gd3 2.595(4) 2_656

loop_
_platon_squeeze_void_nr
_platon_squeeze_void_average_x
_platon_squeeze_void_average_y
_platon_squeeze_void_average_z
_platon_squeeze_void_volume
_platon_squeeze_void_count_electrons
_platon_squeeze_void_content
1 0.000 0.008 -0.038 1155 186 ' '
2 0.500 0.500 0.000 228 43 ' '
3 0.430 0.965 1.000 11 0 ' '
4 0.570 0.035 1.000 10 0 ' '
